data_1504607
loop_
_publ_author_name
'Magolan, Jakob'
'Carson, Cheryl A.'
'Kerr, Michael A.'

_publ_section_title
;
 Total synthesis of (+/-)-mersicarpine.
;
_journal_issue 7
_journal_name_full 'Organic letters'
_journal_page_first 1437
_journal_page_last 1440
_journal_paper_doi 10.1021/ol800259s
_journal_volume 10
_journal_year 2008
_chemical_formula_moiety 'C17 H20 N2 O2'
_chemical_formula_sum 'C17 H20 N2 O2'
_chemical_formula_weight 284.35
_chemical_name_systematic
; 
 ? 
;
_space_group_IT_number 61
_symmetry_cell_setting orthorhombic
_symmetry_space_group_name_Hall '-P 2ac 2ab'
_symmetry_space_group_name_H-M 'P b c a'
_atom_sites_solution_hydrogens geom
_atom_sites_solution_primary direct
_atom_sites_solution_secondary difmap
_audit_creation_method SHELXL-97
_cell_angle_alpha 90.00
_cell_angle_beta 90.00
_cell_angle_gamma 90.00
_cell_formula_units_Z 8
_cell_length_a 13.7887(3)
_cell_length_b 8.2013(3)
_cell_length_c 25.4017(10)
_cell_measurement_reflns_used 17200
_cell_measurement_temperature 150(2)
_cell_measurement_theta_max 25.03
_cell_measurement_theta_min 2.04
_cell_volume 2872.56(17)
_computing_cell_refinement 'DENZO-SMN (Otwinowski & Minor, 1997)'
_computing_data_collection 'COLLECT (Nonius, 1997-2001)'
_computing_data_reduction DENZO-SMN
_computing_molecular_graphics 'SHELXTL/PC (Sheldrick, 2001)'
_computing_publication_material SHELXTL/PC
_computing_structure_refinement 'SHELXL-97 (Sheldrick, 1997)'
_computing_structure_solution 'SHELXS-97 (Sheldrick, 1997)'
_diffrn_ambient_temperature 150(2)
_diffrn_measured_fraction_theta_full 0.999
_diffrn_measured_fraction_theta_max 0.999
_diffrn_measurement_device_type 'Nonius Kappa-CCD'
_diffrn_measurement_method '\f scans, and \w scans with \k offsets'
_diffrn_radiation_monochromator graphite
_diffrn_radiation_source 'fine-focus sealed tube'
_diffrn_radiation_type MoK\a
_diffrn_radiation_wavelength 0.71073
_diffrn_reflns_av_R_equivalents 0.092
_diffrn_reflns_av_sigmaI/netI 0.0508
_diffrn_reflns_limit_h_max 16
_diffrn_reflns_limit_h_min -16
_diffrn_reflns_limit_k_max 9
_diffrn_reflns_limit_k_min -9
_diffrn_reflns_limit_l_max 30
_diffrn_reflns_limit_l_min -30
_diffrn_reflns_number 26687
_diffrn_reflns_theta_full 25.03
_diffrn_reflns_theta_max 25.03
_diffrn_reflns_theta_min 2.95
_diffrn_standards_number 0
_exptl_absorpt_coefficient_mu 0.087
_exptl_absorpt_correction_T_max 0.9978
_exptl_absorpt_correction_T_min 0.9578
_exptl_absorpt_correction_type multi-scan
_exptl_absorpt_process_details 'DENZO-SMN (Otwinowski & Minor, 1997)'
_exptl_crystal_colour colourless
_exptl_crystal_density_diffrn 1.315
_exptl_crystal_density_method 'not measured'
_exptl_crystal_description needle
_exptl_crystal_F_000 1216
_exptl_crystal_size_max 0.50
_exptl_crystal_size_mid 0.03
_exptl_crystal_size_min 0.03
_refine_diff_density_max 0.193
_refine_diff_density_min -0.185
_refine_diff_density_rms 0.046
_refine_ls_extinction_coef 0.0073(9)
_refine_ls_extinction_expression Fc^*^=kFc[1+0.001xFc^2^\l^3^/sin(2\q)]^-1/4^
_refine_ls_extinction_method SHELXL
_refine_ls_goodness_of_fit_ref 1.045
_refine_ls_hydrogen_treatment constr
_refine_ls_matrix_type full
_refine_ls_number_parameters 192
_refine_ls_number_reflns 2539
_refine_ls_number_restraints 0
_refine_ls_restrained_S_all 1.045
_refine_ls_R_factor_all 0.0912
_refine_ls_R_factor_gt 0.0479
_refine_ls_shift/su_max 0.000
_refine_ls_shift/su_mean 0.000
_refine_ls_structure_factor_coef Fsqd
_refine_ls_weighting_details 'calc w=1/[\s^2^(Fo^2^)+(0.0616P)^2^+0.4751P] where P=(Fo^2^+2Fc^2^)/3'
_refine_ls_weighting_scheme calc
_refine_ls_wR_factor_gt 0.1082
_refine_ls_wR_factor_ref 0.1260
_reflns_number_gt 1632
_reflns_number_total 2539
_reflns_threshold_expression I>2\s(I)
_cod_data_source_file ol800259s-file001.cif
_cod_data_source_block 07245b
_cod_depositor_comments
;
The following automatic conversions were performed:

'_symmetry_cell_setting' value 'Orthorhombic' changed to
'orthorhombic' according to
/home/saulius/struct/CIF-dictionaries/cif_core.dic dictionary named
'cif_core.dic' version 2.4.1 from 2010-06-29.

Automatic conversion script
Id: cif_fix_values 1715 2011-07-08 13:25:40Z adriana 
;
_cod_database_code 1504607

loop_
_symmetry_equiv_pos_as_xyz
'x, y, z'
'-x+1/2, -y, z+1/2'
'-x, y+1/2, -z+1/2'
'x+1/2, -y+1/2, -z'
'-x, -y, -z'
'x-1/2, y, -z-1/2'
'x, -y-1/2, z-1/2'
'-x-1/2, y-1/2, z'

loop_
_atom_site_label
_atom_site_type_symbol
_atom_site_fract_x
_atom_site_fract_y
_atom_site_fract_z
_atom_site_U_iso_or_equiv
_atom_site_adp_type
_atom_site_occupancy
_atom_site_symmetry_multiplicity
_atom_site_calc_flag
_atom_site_refinement_flags
_atom_site_disorder_assembly
_atom_site_disorder_group
O1 O 0.43175(9) 0.21057(18) 0.30888(5) 0.0340(4) Uani 1 1 d . . .
H1A H 0.3971 0.1310 0.3178 0.051 Uiso 1 1 calc R . .
C2 C 0.43329(14) 0.3267(3) 0.34981(8) 0.0293(5) Uani 1 1 d . A .
N3 N 0.33199(11) 0.3671(2) 0.36568(7) 0.0299(5) Uani 1 1 d . A .
C4 C 0.27218(15) 0.4579(3) 0.33528(9) 0.0341(5) Uani 1 1 d . . .
O5 O 0.18449(9) 0.46990(19) 0.34497(6) 0.0394(4) Uani 1 1 d . A .
C6A C 0.3208(2) 0.5674(5) 0.29451(15) 0.0390(11) Uiso 0.70 1 d P A 1
H6A H 0.2838 0.5576 0.2612 0.047 Uiso 0.70 1 calc PR A 1
H6B H 0.3141 0.6816 0.3066 0.047 Uiso 0.70 1 calc PR A 1
C6B C 0.3108(5) 0.5083(12) 0.2836(3) 0.029(2) Uiso 0.30 1 d P A 2
H6C H 0.2775 0.6096 0.2726 0.035 Uiso 0.30 1 calc PR A 2
H6D H 0.2949 0.4229 0.2574 0.035 Uiso 0.30 1 calc PR A 2
C7 C 0.42402(15) 0.5390(3) 0.28235(9) 0.0434(6) Uani 1 1 d . . .
H7A H 0.4525 0.6417 0.2689 0.052 Uiso 1 1 calc R A 1
H7B H 0.4285 0.4567 0.2540 0.052 Uiso 1 1 calc R A 1
C8 C 0.48412(14) 0.4806(3) 0.32942(8) 0.0325(5) Uani 1 1 d . A .
C9 C 0.48727(16) 0.6088(3) 0.37382(9) 0.0384(6) Uani 1 1 d . . .
H9A H 0.4200 0.6313 0.3853 0.046 Uiso 1 1 calc R A .
H9B H 0.5222 0.5613 0.4042 0.046 Uiso 1 1 calc R . .
C10 C 0.53524(18) 0.7700(3) 0.35955(10) 0.0489(7) Uani 1 1 d . A .
H10A H 0.6043 0.7518 0.3525 0.073 Uiso 1 1 calc R . .
H10B H 0.5281 0.8467 0.3889 0.073 Uiso 1 1 calc R . .
H10C H 0.5042 0.8152 0.3281 0.073 Uiso 1 1 calc R . .
C11 C 0.58636(15) 0.4408(3) 0.30913(9) 0.0393(6) Uani 1 1 d . . .
H11A H 0.5799 0.3632 0.2795 0.047 Uiso 1 1 calc R A .
H11B H 0.6149 0.5423 0.2948 0.047 Uiso 1 1 calc R . .
C12 C 0.65801(15) 0.3689(3) 0.34852(10) 0.0422(6) Uani 1 1 d . A .
H12A H 0.7230 0.3663 0.3320 0.051 Uiso 1 1 calc R . .
H12B H 0.6618 0.4425 0.3794 0.051 Uiso 1 1 calc R . .
C13 C 0.63344(15) 0.1982(3) 0.36781(10) 0.0413(6) Uani 1 1 d . . .
H13A H 0.6121 0.1323 0.3373 0.050 Uiso 1 1 calc R A .
H13B H 0.6933 0.1476 0.3818 0.050 Uiso 1 1 calc R . .
N14 N 0.55808(12) 0.1894(2) 0.40857(7) 0.0357(5) Uani 1 1 d . A .
C15 C 0.47379(15) 0.2493(3) 0.40017(8) 0.0303(5) Uani 1 1 d . . .
C16 C 0.39522(15) 0.2407(3) 0.43870(8) 0.0318(5) Uani 1 1 d . A .
C17 C 0.39465(16) 0.1792(3) 0.48932(9) 0.0400(6) Uani 1 1 d . . .
H17A H 0.4520 0.1357 0.5045 0.048 Uiso 1 1 calc R A .
C18 C 0.30885(17) 0.1823(3) 0.51742(9) 0.0471(7) Uani 1 1 d . A .
H18A H 0.3069 0.1389 0.5521 0.057 Uiso 1 1 calc R . .
C19 C 0.22590(18) 0.2482(3) 0.49549(10) 0.0465(6) Uani 1 1 d . . .
H19A H 0.1679 0.2498 0.5157 0.056 Uiso 1 1 calc R A .
C20 C 0.22478(15) 0.3119(3) 0.44501(9) 0.0372(6) Uani 1 1 d . A .
H20A H 0.1675 0.3570 0.4302 0.045 Uiso 1 1 calc R . .
C21 C 0.31148(14) 0.3069(3) 0.41706(8) 0.0305(5) Uani 1 1 d . . .

loop_
_atom_site_aniso_label
_atom_site_aniso_U_11
_atom_site_aniso_U_22
_atom_site_aniso_U_33
_atom_site_aniso_U_23
_atom_site_aniso_U_13
_atom_site_aniso_U_12
O1 0.0317(8) 0.0388(10) 0.0314(8) -0.0059(8) 0.0042(6) -0.0035(7)
C2 0.0267(11) 0.0326(13) 0.0287(12) -0.0043(10) 0.0004(9) 0.0001(10)
N3 0.0258(9) 0.0344(11) 0.0295(10) 0.0016(9) 0.0014(8) 0.0039(8)
C4 0.0344(13) 0.0339(14) 0.0339(12) -0.0017(11) 0.0006(10) 0.0047(11)
O5 0.0284(9) 0.0441(10) 0.0457(10) 0.0013(8) 0.0006(7) 0.0056(7)
C7 0.0421(13) 0.0489(16) 0.0391(14) 0.0098(12) -0.0029(11) -0.0092(12)
C8 0.0313(12) 0.0321(13) 0.0341(12) 0.0009(10) 0.0017(10) -0.0036(10)
C9 0.0383(13) 0.0334(14) 0.0436(14) -0.0016(12) -0.0003(11) -0.0003(11)
C10 0.0447(14) 0.0393(15) 0.0628(17) -0.0024(13) 0.0010(13) -0.0059(12)
C11 0.0343(12) 0.0424(14) 0.0413(13) -0.0003(12) 0.0060(11) -0.0061(11)
C12 0.0294(11) 0.0463(16) 0.0509(15) -0.0044(13) 0.0063(11) -0.0032(12)
C13 0.0298(12) 0.0449(15) 0.0493(15) -0.0041(13) -0.0002(11) 0.0035(11)
N14 0.0304(11) 0.0357(11) 0.0409(11) -0.0023(9) -0.0005(8) 0.0032(9)
C15 0.0316(12) 0.0297(12) 0.0295(12) -0.0027(10) -0.0003(10) -0.0016(10)
C16 0.0318(12) 0.0330(13) 0.0305(12) -0.0011(10) 0.0010(10) 0.0008(10)
C17 0.0437(13) 0.0440(14) 0.0323(13) 0.0037(11) -0.0012(11) 0.0026(12)
C18 0.0549(16) 0.0544(16) 0.0320(13) 0.0061(12) 0.0068(12) 0.0006(13)
C19 0.0456(14) 0.0537(16) 0.0402(14) 0.0007(13) 0.0152(12) -0.0015(13)
C20 0.0328(12) 0.0414(14) 0.0375(14) -0.0006(11) 0.0042(10) -0.0013(11)
C21 0.0341(12) 0.0291(12) 0.0283(12) -0.0018(10) 0.0039(10) -0.0036(10)

loop_
_atom_type_symbol
_atom_type_description
_atom_type_scat_dispersion_real
_atom_type_scat_dispersion_imag
_atom_type_scat_source
C C 0.0033 0.0016 'International Tables Vol C Tables 4.2.6.8 and 6.1.1.4'
H H 0.0000 0.0000 'International Tables Vol C Tables 4.2.6.8 and 6.1.1.4'
N N 0.0061 0.0033 'International Tables Vol C Tables 4.2.6.8 and 6.1.1.4'
O O 0.0106 0.0060 'International Tables Vol C Tables 4.2.6.8 and 6.1.1.4'

loop_
_geom_angle_atom_site_label_1
_geom_angle_atom_site_label_2
_geom_angle_atom_site_label_3
_geom_angle
C2 O1 H1A 109.5
O1 C2 N3 109.57(15)
O1 C2 C8 108.29(16)
N3 C2 C8 109.70(17)
O1 C2 C15 109.92(17)
N3 C2 C15 101.97(16)
C8 C2 C15 117.13(16)
C4 N3 C21 126.36(17)
C4 N3 C2 122.60(17)
C21 N3 C2 110.92(15)
O5 C4 N3 121.7(2)
O5 C4 C6B 120.5(3)
N3 C4 C6B 116.2(3)
O5 C4 C6A 121.1(2)
N3 C4 C6A 116.3(2)
C6B C4 C6A 22.0(4)
C7 C6A C4 118.2(3)
C7 C6A H6A 107.8
C4 C6A H6A 107.8
C7 C6A H6B 107.8
C4 C6A H6B 107.8
H6A C6A H6B 107.1
C4 C6B C7 114.8(5)
C4 C6B H6C 108.6
C7 C6B H6C 108.6
C4 C6B H6D 108.6
C7 C6B H6D 108.6
H6C C6B H6D 107.6
C6A C7 C8 114.1(2)
C6A C7 C6B 21.3(3)
C8 C7 C6B 117.9(3)
C6A C7 H7A 108.7
C8 C7 H7A 108.7
C6B C7 H7A 122.3
C6A C7 H7B 108.7
C8 C7 H7B 108.7
C6B C7 H7B 88.2
H7A C7 H7B 107.6
C7 C8 C2 105.90(17)
C7 C8 C11 107.53(17)
C2 C8 C11 110.98(18)
C7 C8 C9 111.87(19)
C2 C8 C9 109.08(17)
C11 C8 C9 111.36(17)
C10 C9 C8 115.48(19)
C10 C9 H9A 108.4
C8 C9 H9A 108.4
C10 C9 H9B 108.4
C8 C9 H9B 108.4
H9A C9 H9B 107.5
C9 C10 H10A 109.5
C9 C10 H10B 109.5
H10A C10 H10B 109.5
C9 C10 H10C 109.5
H10A C10 H10C 109.5
H10B C10 H10C 109.5
C12 C11 C8 117.17(19)
C12 C11 H11A 108.0
C8 C11 H11A 108.0
C12 C11 H11B 108.0
C8 C11 H11B 108.0
H11A C11 H11B 107.2
C13 C12 C11 115.00(19)
C13 C12 H12A 108.5
C11 C12 H12A 108.5
C13 C12 H12B 108.5
C11 C12 H12B 108.5
H12A C12 H12B 107.5
N14 C13 C12 115.44(19)
N14 C13 H13A 108.4
C12 C13 H13A 108.4
N14 C13 H13B 108.4
C12 C13 H13B 108.4
H13A C13 H13B 107.5
C15 N14 C13 120.41(19)
N14 C15 C16 122.87(19)
N14 C15 C2 128.97(18)
C16 C15 C2 107.98(17)
C17 C16 C21 120.4(2)
C17 C16 C15 130.2(2)
C21 C16 C15 109.40(18)
C16 C17 C18 118.6(2)
C16 C17 H17A 120.7
C18 C17 H17A 120.7
C17 C18 C19 120.5(2)
C17 C18 H18A 119.7
C19 C18 H18A 119.7
C18 C19 C20 122.0(2)
C18 C19 H19A 119.0
C20 C19 H19A 119.0
C19 C20 C21 116.9(2)
C19 C20 H20A 121.6
C21 C20 H20A 121.6
C16 C21 C20 121.6(2)
C16 C21 N3 109.45(17)
C20 C21 N3 128.93(19)

loop_
_geom_bond_atom_site_label_1
_geom_bond_atom_site_label_2
_geom_bond_distance
O1 C2 1.410(2)
O1 H1A 0.8400
C2 N3 1.491(2)
C2 C8 1.533(3)
C2 C15 1.533(3)
N3 C4 1.353(3)
N3 C21 1.424(3)
C4 O5 1.238(2)
C4 C6B 1.476(8)
C4 C6A 1.526(4)
C6A C7 1.475(4)
C6A H6A 0.9900
C6A H6B 0.9900
C6B C7 1.581(7)
C6B H6C 0.9900
C6B H6D 0.9900
C7 C8 1.532(3)
C7 H7A 0.9900
C7 H7B 0.9900
C8 C11 1.536(3)
C8 C9 1.543(3)
C9 C10 1.522(3)
C9 H9A 0.9900
C9 H9B 0.9900
C10 H10A 0.9800
C10 H10B 0.9800
C10 H10C 0.9800
C11 C12 1.525(3)
C11 H11A 0.9900
C11 H11B 0.9900
C12 C13 1.522(3)
C12 H12A 0.9900
C12 H12B 0.9900
C13 N14 1.469(3)
C13 H13A 0.9900
C13 H13B 0.9900
N14 C15 1.280(2)
C15 C16 1.462(3)
C16 C17 1.381(3)
C16 C21 1.389(3)
C17 C18 1.382(3)
C17 H17A 0.9500
C18 C19 1.382(3)
C18 H18A 0.9500
C19 C20 1.385(3)
C19 H19A 0.9500
C20 C21 1.391(3)
C20 H20A 0.9500

loop_
_geom_hbond_atom_site_label_D
_geom_hbond_atom_site_label_H
_geom_hbond_atom_site_label_A
_geom_hbond_distance_DH
_geom_hbond_distance_HA
_geom_hbond_distance_DA
_geom_hbond_angle_DHA
_geom_hbond_site_symmetry_A
O1 H1A O5 0.84 1.87 2.703(2) 172.9 8_655

loop_
_geom_torsion_atom_site_label_1
_geom_torsion_atom_site_label_2
_geom_torsion_atom_site_label_3
_geom_torsion_atom_site_label_4
_geom_torsion
O1 C2 N3 C4 -72.5(2)
C8 C2 N3 C4 46.2(2)
C15 C2 N3 C4 171.07(18)
O1 C2 N3 C21 111.24(18)
C8 C2 N3 C21 -130.01(17)
C15 C2 N3 C21 -5.2(2)
C21 N3 C4 O5 -15.4(3)
C2 N3 C4 O5 168.93(19)
C21 N3 C4 C6B 178.9(5)
C2 N3 C4 C6B 3.3(5)
C21 N3 C4 C6A 154.3(3)
C2 N3 C4 C6A -21.3(3)
O5 C4 C6A C7 -175.9(3)
N3 C4 C6A C7 14.3(4)
C6B C4 C6A C7 -80.9(9)
O5 C4 C6B C7 161.7(4)
N3 C4 C6B C7 -32.5(8)
C6A C4 C6B C7 63.4(9)
C4 C6A C7 C8 -33.7(4)
C4 C6A C7 C6B 71.8(9)
C4 C6B C7 C6A -72.3(10)
C4 C6B C7 C8 12.6(8)
C6A C7 C8 C2 55.8(3)
C6B C7 C8 C2 32.4(5)
C6A C7 C8 C11 174.5(3)
C6B C7 C8 C11 151.1(4)
C6A C7 C8 C9 -62.9(3)
C6B C7 C8 C9 -86.3(5)
O1 C2 C8 C7 59.9(2)
N3 C2 C8 C7 -59.6(2)
C15 C2 C8 C7 -175.18(18)
O1 C2 C8 C11 -56.5(2)
N3 C2 C8 C11 -176.05(16)
C15 C2 C8 C11 68.4(2)
O1 C2 C8 C9 -179.55(16)
N3 C2 C8 C9 60.9(2)
C15 C2 C8 C9 -54.6(2)
C7 C8 C9 C10 -62.8(2)
C2 C8 C9 C10 -179.61(19)
C11 C8 C9 C10 57.6(3)
C7 C8 C11 C12 -176.1(2)
C2 C8 C11 C12 -60.7(3)
C9 C8 C11 C12 61.1(3)
C8 C11 C12 C13 67.4(3)
C11 C12 C13 N14 -78.8(3)
C12 C13 N14 C15 57.2(3)
C13 N14 C15 C16 178.5(2)
C13 N14 C15 C2 3.9(3)
O1 C2 C15 N14 62.6(3)
N3 C2 C15 N14 178.7(2)
C8 C2 C15 N14 -61.5(3)
O1 C2 C15 C16 -112.66(18)
N3 C2 C15 C16 3.5(2)
C8 C2 C15 C16 123.23(19)
N14 C15 C16 C17 3.3(4)
C2 C15 C16 C17 178.9(2)
N14 C15 C16 C21 -176.3(2)
C2 C15 C16 C21 -0.7(2)
C21 C16 C17 C18 1.2(3)
C15 C16 C17 C18 -178.4(2)
C16 C17 C18 C19 -1.1(4)
C17 C18 C19 C20 0.5(4)
C18 C19 C20 C21 0.0(4)
C17 C16 C21 C20 -0.7(3)
C15 C16 C21 C20 178.9(2)
C17 C16 C21 N3 177.7(2)
C15 C16 C21 N3 -2.6(2)
C19 C20 C21 C16 0.1(3)
C19 C20 C21 N3 -178.0(2)
C4 N3 C21 C16 -171.0(2)
C2 N3 C21 C16 5.1(2)
C4 N3 C21 C20 7.3(4)
C2 N3 C21 C20 -176.6(2)
